data_4106386
loop_
_publ_author_name
'Yoshihiro Oonishi'
'Akihito Hosotani'
'Yoshihiro Sato'

_publ_contact_author_address
;
      Faculty of Pharmaceutical Sciences, Hokkaido University,
 Sapporo 060-0812, Japan
;
_publ_contact_author_email biyo@pharm.hokoudai.ac.jp
_publ_contact_author_fax +81-11-706-4982
_publ_contact_author_name 'Yoshihiro Sato'
_publ_contact_author_phone +81-11-706-4982
_publ_section_title
;
 Rh(I)-Catalyzed Formal [6 + 2] Cycloaddition of 4-Allenals with Alkynes
 or Alkenes in a Tether
;
_journal_name_full 'Journal of the American Chemical Society'
_journal_page_first 10386
_journal_page_last 10389
_journal_paper_doi 10.1021/ja203824v
_journal_volume 133
_journal_year 2011
_chemical_formula_moiety 'C16 H20 O5 '
_chemical_formula_sum 'C16 H20 O5'
_chemical_formula_weight 292.33
_space_group_IT_number 14
_symmetry_cell_setting monoclinic
_symmetry_Int_Tables_number 14
_symmetry_space_group_name_Hall '-P 2ybc'
_symmetry_space_group_name_H-M 'P 1 21/c 1'
_audit_creation_date 'Thu Feb 11 15:39:24 2010'
_audit_creation_method 'by teXsan'
_cell_angle_alpha 90
_cell_angle_beta 94.81(1)
_cell_angle_gamma 90
_cell_formula_units_Z 4
_cell_length_a 7.650(2)
_cell_length_b 11.016(3)
_cell_length_c 18.306(2)
_cell_measurement_reflns_used 25
_cell_measurement_temperature 296.2
_cell_measurement_theta_max 15.0
_cell_measurement_theta_min 14.4
_cell_volume 1537.3(6)
_computing_cell_refinement 'MSC/AFC Diffractometer Control'
_computing_data_collection 'MSC/AFC Diffractometer Control'
_computing_data_reduction 'teXsan Ver. 1.10'
_computing_publication_material 'teXsan Ver. 1.10'
_computing_structure_refinement 'teXsan Ver. 1.10'
_computing_structure_solution SIR92
_diffrn_measured_fraction_theta_full 0.9994
_diffrn_measured_fraction_theta_max 0.9994
_diffrn_measurement_device_type 'Rigaku AFC7R'
_diffrn_measurement_method \w-2\q
_diffrn_radiation_type 'Mo K\a'
_diffrn_radiation_wavelength 0.7107
_diffrn_reflns_av_R_equivalents 0.040
_diffrn_reflns_limit_h_max 9
_diffrn_reflns_limit_h_min 0
_diffrn_reflns_limit_k_max 14
_diffrn_reflns_limit_k_min 0
_diffrn_reflns_limit_l_max 23
_diffrn_reflns_limit_l_min -23
_diffrn_reflns_number 3976
_diffrn_reflns_theta_full 27.50
_diffrn_reflns_theta_max 27.50
_diffrn_standards_decay_% 3.45
_diffrn_standards_interval_count 150
_diffrn_standards_number 3
_exptl_absorpt_coefficient_mu 0.093
_exptl_absorpt_correction_type none
_exptl_crystal_colour colorless
_exptl_crystal_density_diffrn 1.263
_exptl_crystal_description prismatic
_exptl_crystal_size_max 0.200
_exptl_crystal_size_mid 0.200
_exptl_crystal_size_min 0.200
_refine_diff_density_max 0.40
_refine_diff_density_min -0.22
_refine_ls_extinction_coef 0.002(4)
_refine_ls_extinction_method 'Zachariasen(1967) type 2 gaussian isotropic'
_refine_ls_goodness_of_fit_ref 1.884
_refine_ls_hydrogen_treatment noref
_refine_ls_number_parameters 191
_refine_ls_number_reflns 2531
_refine_ls_R_factor_gt 0.0499
_refine_ls_shift/su_max 0.0057
_refine_ls_structure_factor_coef F
_refine_ls_weighting_details 'w = 1/[\s^2^(Fo) + 0.00063|Fo|^2^]'
_refine_ls_weighting_scheme calc
_refine_ls_wR_factor_ref 0.0713
_reflns_number_gt 2531
_reflns_number_total 3519
_reflns_threshold_expression F^2^>3.0\s(F^2^)
_cod_data_source_file ja203824v_si_002.cif
_cod_data_source_block master_file_afc7r.xtl
_cod_original_cell_volume 1537.3(5)
_cod_original_formula_sum 'C16 H20 O5 '
_cod_database_code 4106386

loop_
_symmetry_equiv_pos_as_xyz
x,y,z
-x,1/2+y,1/2-z
-x,-y,-z
x,1/2-y,1/2+z

loop_
_atom_site_label
_atom_site_type_symbol
_atom_site_fract_x
_atom_site_fract_y
_atom_site_fract_z
_atom_site_U_iso_or_equiv
_atom_site_adp_type
_atom_site_occupancy
_atom_site_calc_flag
O(1) O -0.0031(3) 0.3044(2) 0.9158(1) 0.0799(6) Uani 1.00 d
O(2) O 0.4075(2) -0.0172(1) 0.68027(9) 0.0597(5) Uani 1.00 d
O(3) O 0.3637(2) 0.1141(1) 0.58772(8) 0.0478(4) Uani 1.00 d
O(4) O 0.6578(2) 0.3506(1) 0.63744(10) 0.0619(5) Uani 1.00 d
O(5) O 0.7520(2) 0.1596(2) 0.63153(10) 0.0587(5) Uani 1.00 d
C(1) C 0.2956(2) 0.2410(2) 0.78402(9) 0.0355(4) Uani 1.00 d
C(2) C 0.4281(2) 0.1515(2) 0.82183(9) 0.0359(4) Uani 1.00 d
C(3) C 0.5844(2) 0.1560(2) 0.77370(10) 0.0367(4) Uani 1.00 d
C(4) C 0.5051(2) 0.1914(1) 0.69700(9) 0.0323(4) Uani 1.00 d
C(5) C 0.3643(2) 0.2847(2) 0.71383(9) 0.0353(4) Uani 1.00 d
C(6) C 0.4877(3) 0.1806(2) 0.9007(1) 0.0520(6) Uani 1.00 d
C(7) C 0.4091(4) 0.1534(3) 0.9608(1) 0.0660(7) Uani 1.00 d
C(8) C 0.2374(4) 0.0934(3) 0.9675(1) 0.0723(8) Uani 1.00 d
C(9) C 0.1043(3) 0.1061(2) 0.9018(1) 0.0595(7) Uani 1.00 d
C(10) C 0.0793(3) 0.2371(2) 0.8787(1) 0.0496(5) Uani 1.00 d
C(11) C 0.1466(2) 0.2827(2) 0.8100(1) 0.0412(5) Uani 1.00 d
C(12) C 0.4230(2) 0.0821(2) 0.65570(9) 0.0344(4) Uani 1.00 d
C(13) C 0.2881(3) 0.0174(2) 0.5414(1) 0.0547(6) Uani 1.00 d
C(14) C 0.6441(2) 0.2457(2) 0.65177(10) 0.0376(4) Uani 1.00 d
C(15) C 0.8914(3) 0.1988(3) 0.5888(2) 0.0790(9) Uani 1.00 d
C(16) C 0.0438(3) 0.3866(2) 0.7739(1) 0.0520(6) Uani 1.00 d
H(1) H 0.3778 0.0664 0.8177 0.0431 Uiso 1.00 calc
H(2) H 0.6417 0.0812 0.7742 0.0441 Uiso 1.00 calc
H(3) H 0.6700 0.2202 0.7917 0.0441 Uiso 1.00 calc
H(4) H 0.2734 0.2959 0.6736 0.0423 Uiso 1.00 calc
H(5) H 0.4260 0.3638 0.7254 0.0423 Uiso 1.00 calc
H(6) H 0.6032 0.2192 0.9042 0.0624 Uiso 1.00 calc
H(7) H 0.4816 0.1762 1.0002 0.0793 Uiso 1.00 calc
H(8) H 0.1944 0.1281 1.0049 0.0865 Uiso 1.00 calc
H(9) H 0.2637 0.0060 0.9755 0.0865 Uiso 1.00 calc
H(10) H 0.1332 0.0537 0.8615 0.0715 Uiso 1.00 calc
H(11) H -0.0112 0.0864 0.9151 0.0715 Uiso 1.00 calc
H(12) H 0.1981 -0.0176 0.5643 0.0656 Uiso 1.00 calc
H(13) H 0.3752 -0.0462 0.5316 0.0656 Uiso 1.00 calc
H(14) H 0.2614 0.0556 0.4966 0.0656 Uiso 1.00 calc
H(15) H 0.9511 0.2664 0.6160 0.0948 Uiso 1.00 calc
H(16) H 0.9535 0.1269 0.5809 0.0948 Uiso 1.00 calc
H(17) H 0.8253 0.2350 0.5390 0.0948 Uiso 1.00 calc
H(18) H 0.0975 0.4643 0.7806 0.0624 Uiso 1.00 calc
H(19) H 0.0176 0.3801 0.7218 0.0624 Uiso 1.00 calc
H(20) H -0.0606 0.3950 0.7944 0.0624 Uiso 1.00 calc

loop_
_atom_site_aniso_label
_atom_site_aniso_U_11
_atom_site_aniso_U_22
_atom_site_aniso_U_33
_atom_site_aniso_U_12
_atom_site_aniso_U_13
_atom_site_aniso_U_23
O(1) 0.089(1) 0.089(1) 0.066(1) 0.040(1) 0.036(1) 0.0019(10)
O(2) 0.087(1) 0.0350(7) 0.0551(9) -0.0109(7) -0.0079(8) 0.0045(6)
O(3) 0.0634(9) 0.0414(7) 0.0368(7) -0.0126(6) -0.0055(6) -0.0005(5)
O(4) 0.075(1) 0.0464(8) 0.068(1) -0.0165(8) 0.0259(9) 0.0035(7)
O(5) 0.0462(8) 0.0622(9) 0.071(1) 0.0007(7) 0.0259(7) -0.0034(8)
C(1) 0.0353(8) 0.0357(8) 0.0353(8) 0.0013(6) 0.0016(6) -0.0026(6)
C(2) 0.0401(9) 0.0353(8) 0.0323(8) 0.0042(7) 0.0027(6) -0.0015(6)
C(3) 0.0330(8) 0.0405(8) 0.0360(8) 0.0044(7) -0.0003(6) 0.0007(7)
C(4) 0.0317(7) 0.0315(7) 0.0334(8) -0.0014(6) 0.0017(6) -0.0003(6)
C(5) 0.0376(8) 0.0307(7) 0.0372(8) 0.0037(6) 0.0009(7) 0.0004(6)
C(6) 0.056(1) 0.063(1) 0.0352(10) 0.0123(10) -0.0051(8) -0.0062(9)
C(7) 0.083(2) 0.081(2) 0.0334(10) 0.026(1) -0.001(1) -0.003(1)
C(8) 0.099(2) 0.073(2) 0.050(1) 0.025(1) 0.031(1) 0.014(1)
C(9) 0.066(1) 0.057(1) 0.059(1) -0.002(1) 0.030(1) 0.001(1)
C(10) 0.0435(10) 0.060(1) 0.046(1) 0.0070(9) 0.0105(8) -0.0070(9)
C(11) 0.0381(9) 0.0433(9) 0.0420(9) 0.0041(7) 0.0028(7) -0.0058(7)
C(12) 0.0332(8) 0.0336(8) 0.0367(8) -0.0018(6) 0.0052(6) -0.0010(6)
C(13) 0.063(1) 0.053(1) 0.047(1) -0.0159(10) -0.0010(9) -0.0130(9)
C(14) 0.0358(8) 0.0426(9) 0.0342(8) -0.0087(7) 0.0016(6) -0.0039(7)
C(15) 0.054(1) 0.107(2) 0.082(2) -0.018(1) 0.037(1) -0.023(2)
C(16) 0.0432(10) 0.054(1) 0.059(1) 0.0131(9) 0.0023(9) -0.0015(9)

loop_
_atom_type_symbol
_atom_type_description
_atom_type_scat_dispersion_real
_atom_type_scat_dispersion_imag
_atom_type_scat_source
C C 0.003 0.002
;International Tables for Crystallography
(1992, Vol. C, Tables 4.2.6.8 and 6.1.1.1)
;
H H 0.000 0.000
;International Tables for Crystallography
(1992, Vol. C, Table 6.1.1.2)
;
O O 0.011 0.006
;International Tables for Crystallography
(1992, Vol. C, Tables 4.2.6.8 and 6.1.1.1)
;

loop_
_geom_angle_atom_site_label_1
_geom_angle_atom_site_label_2
_geom_angle_atom_site_label_3
_geom_angle
_geom_angle_site_symmetry_2
_geom_angle_site_symmetry_3
_geom_angle_publ_flag
C(12) O(3) C(13) 116.0(2) 1_555 1_555 yes
C(14) O(5) C(15) 116.2(2) 1_555 1_555 yes
C(2) C(1) C(5) 108.9(1) 1_555 1_555 yes
C(2) C(1) C(11) 127.2(2) 1_555 1_555 yes
C(5) C(1) C(11) 123.8(2) 1_555 1_555 yes
C(1) C(2) C(3) 103.6(1) 1_555 1_555 yes
C(1) C(2) C(6) 115.4(1) 1_555 1_555 yes
C(1) C(2) H(1) 109.1 1_555 1_555 no
C(3) C(2) C(6) 110.6(2) 1_555 1_555 yes
C(3) C(2) H(1) 107.1 1_555 1_555 no
C(6) C(2) H(1) 110.4 1_555 1_555 no
C(2) C(3) C(4) 105.4(1) 1_555 1_555 yes
C(2) C(3) H(2) 110.6 1_555 1_555 no
C(2) C(3) H(3) 110.6 1_555 1_555 no
C(4) C(3) H(2) 112.5 1_555 1_555 no
C(4) C(3) H(3) 108.7 1_555 1_555 no
H(2) C(3) H(3) 109.0 1_555 1_555 no
C(3) C(4) C(5) 102.5(1) 1_555 1_555 yes
C(3) C(4) C(12) 111.6(1) 1_555 1_555 yes
C(3) C(4) C(14) 110.9(1) 1_555 1_555 yes
C(5) C(4) C(12) 111.1(1) 1_555 1_555 yes
C(5) C(4) C(14) 112.2(1) 1_555 1_555 yes
C(12) C(4) C(14) 108.5(1) 1_555 1_555 yes
C(1) C(5) C(4) 104.9(1) 1_555 1_555 yes
C(1) C(5) H(4) 114.0 1_555 1_555 no
C(1) C(5) H(5) 106.8 1_555 1_555 no
C(4) C(5) H(4) 113.5 1_555 1_555 no
C(4) C(5) H(5) 107.3 1_555 1_555 no
H(4) C(5) H(5) 109.9 1_555 1_555 no
C(2) C(6) C(7) 128.4(2) 1_555 1_555 yes
C(2) C(6) H(6) 110.8 1_555 1_555 no
C(7) C(6) H(6) 120.7 1_555 1_555 no
C(6) C(7) C(8) 129.3(2) 1_555 1_555 yes
C(6) C(7) H(7) 107.9 1_555 1_555 no
C(8) C(7) H(7) 122.8 1_555 1_555 no
C(7) C(8) C(9) 115.6(2) 1_555 1_555 yes
C(7) C(8) H(8) 105.3 1_555 1_555 no
C(7) C(8) H(9) 105.9 1_555 1_555 no
C(9) C(8) H(8) 108.0 1_555 1_555 no
C(9) C(8) H(9) 108.8 1_555 1_555 no
H(8) C(8) H(9) 113.3 1_555 1_555 no
C(8) C(9) C(10) 111.8(2) 1_555 1_555 yes
C(8) C(9) H(10) 111.4 1_555 1_555 no
C(8) C(9) H(11) 110.3 1_555 1_555 no
C(10) C(9) H(10) 112.7 1_555 1_555 no
C(10) C(9) H(11) 100.9 1_555 1_555 no
H(10) C(9) H(11) 109.2 1_555 1_555 no
O(1) C(10) C(9) 119.0(2) 1_555 1_555 yes
O(1) C(10) C(11) 119.9(2) 1_555 1_555 yes
C(9) C(10) C(11) 121.0(2) 1_555 1_555 yes
C(1) C(11) C(10) 123.0(2) 1_555 1_555 yes
C(1) C(11) C(16) 121.9(2) 1_555 1_555 yes
C(10) C(11) C(16) 115.0(2) 1_555 1_555 yes
O(2) C(12) O(3) 123.9(2) 1_555 1_555 yes
O(2) C(12) C(4) 125.8(2) 1_555 1_555 yes
O(3) C(12) C(4) 110.3(1) 1_555 1_555 yes
O(3) C(13) H(12) 108.6 1_555 1_555 no
O(3) C(13) H(13) 112.5 1_555 1_555 no
O(3) C(13) H(14) 103.3 1_555 1_555 no
H(12) C(13) H(13) 109.0 1_555 1_555 no
H(12) C(13) H(14) 118.3 1_555 1_555 no
H(13) C(13) H(14) 105.1 1_555 1_555 no
O(4) C(14) O(5) 124.2(2) 1_555 1_555 yes
O(4) C(14) C(4) 125.4(2) 1_555 1_555 yes
O(5) C(14) C(4) 110.4(2) 1_555 1_555 yes
O(5) C(15) H(15) 106.5 1_555 1_555 no
O(5) C(15) H(16) 103.7 1_555 1_555 no
O(5) C(15) H(17) 104.7 1_555 1_555 no
H(15) C(15) H(16) 119.6 1_555 1_555 no
H(15) C(15) H(17) 108.2 1_555 1_555 no
H(16) C(15) H(17) 112.7 1_555 1_555 no
C(11) C(16) H(18) 115.0 1_555 1_555 no
C(11) C(16) H(19) 115.8 1_555 1_555 no
C(11) C(16) H(20) 109.7 1_555 1_555 no
H(18) C(16) H(19) 104.3 1_555 1_555 no
H(18) C(16) H(20) 103.8 1_555 1_555 no
H(19) C(16) H(20) 107.4 1_555 1_555 no

loop_
_geom_bond_atom_site_label_1
_geom_bond_atom_site_label_2
_geom_bond_distance
_geom_bond_publ_flag
O(1) C(10) 1.217(2) yes
O(2) C(12) 1.192(2) yes
O(3) C(12) 1.336(2) yes
O(3) C(13) 1.451(2) yes
O(4) C(14) 1.192(2) yes
O(5) C(14) 1.330(2) yes
O(5) C(15) 1.441(3) yes
C(1) C(2) 1.536(2) yes
C(1) C(5) 1.508(2) yes
C(1) C(11) 1.351(2) yes
C(2) C(3) 1.544(2) yes
C(2) C(6) 1.511(3) yes
C(2) H(1) 1.014 no
C(3) C(4) 1.532(2) yes
C(3) H(2) 0.933 no
C(3) H(3) 1.001 no
C(4) C(5) 1.539(2) yes
C(4) C(12) 1.529(2) yes
C(4) C(14) 1.524(2) yes
C(5) H(4) 0.978 no
C(5) H(5) 1.006 no
C(6) C(7) 1.331(3) yes
C(6) H(6) 0.978 no
C(7) C(8) 1.485(4) yes
C(7) H(7) 0.908 no
C(8) C(9) 1.517(4) yes
C(8) H(8) 0.871 no
C(8) H(9) 0.992 no
C(9) C(10) 1.511(3) yes
C(9) H(10) 0.976 no
C(9) H(11) 0.962 no
C(10) C(11) 1.486(3) yes
C(11) C(16) 1.509(3) yes
C(13) H(12) 0.920 no
C(13) H(13) 0.993 no
C(13) H(14) 0.929 no
C(15) H(15) 0.987 no
C(15) H(16) 0.942 no
C(15) H(17) 1.081 no
C(16) H(18) 0.952 no
C(16) H(19) 0.961 no
C(16) H(20) 0.916 no

loop_
_geom_contact_atom_site_label_1
_geom_contact_atom_site_label_2
_geom_contact_distance
_geom_contact_site_symmetry_2
O(1) C(15) 3.333(3) 4_455
O(1) C(13) 3.340(3) 2_556
O(2) C(5) 3.317(2) 2_646
O(2) C(1) 3.526(2) 2_646
O(3) C(7) 3.495(3) 4_554
O(4) C(8) 3.427(3) 2_656
O(4) C(9) 3.460(3) 2_656
O(4) C(2) 3.473(2) 2_656
C(13) C(15) 3.562(4) 3_656

loop_
_geom_torsion_atom_site_label_1
_geom_torsion_atom_site_label_2
_geom_torsion_atom_site_label_3
_geom_torsion_atom_site_label_4
_geom_torsion
_geom_torsion_site_symmetry_1
_geom_torsion_site_symmetry_2
_geom_torsion_site_symmetry_3
_geom_torsion_site_symmetry_4
_geom_torsion_publ_flag
O(1) C(10) C(9) C(8) -74.1(3) 1_555 1_555 1_555 1_555 yes
O(1) C(10) C(11) C(1) 149.1(2) 1_555 1_555 1_555 1_555 yes
O(1) C(10) C(11) C(16) -26.4(3) 1_555 1_555 1_555 1_555 yes
O(2) C(12) O(3) C(13) -4.5(3) 1_555 1_555 1_555 1_555 yes
O(2) C(12) C(4) C(3) 5.7(2) 1_555 1_555 1_555 1_555 yes
O(2) C(12) C(4) C(5) -108.0(2) 1_555 1_555 1_555 1_555 yes
O(2) C(12) C(4) C(14) 128.2(2) 1_555 1_555 1_555 1_555 yes
O(3) C(12) C(4) C(3) -176.6(1) 1_555 1_555 1_555 1_555 yes
O(3) C(12) C(4) C(5) 69.7(2) 1_555 1_555 1_555 1_555 yes
O(3) C(12) C(4) C(14) -54.1(2) 1_555 1_555 1_555 1_555 yes
O(4) C(14) O(5) C(15) -0.8(3) 1_555 1_555 1_555 1_555 yes
O(4) C(14) C(4) C(3) -105.7(2) 1_555 1_555 1_555 1_555 yes
O(4) C(14) C(4) C(5) 8.3(3) 1_555 1_555 1_555 1_555 yes
O(4) C(14) C(4) C(12) 131.4(2) 1_555 1_555 1_555 1_555 yes
O(5) C(14) C(4) C(3) 72.9(2) 1_555 1_555 1_555 1_555 yes
O(5) C(14) C(4) C(5) -173.1(2) 1_555 1_555 1_555 1_555 yes
O(5) C(14) C(4) C(12) -50.0(2) 1_555 1_555 1_555 1_555 yes
C(1) C(2) C(3) C(4) -27.2(2) 1_555 1_555 1_555 1_555 yes
C(1) C(2) C(6) C(7) 83.8(3) 1_555 1_555 1_555 1_555 yes
C(1) C(5) C(4) C(3) -34.4(2) 1_555 1_555 1_555 1_555 yes
C(1) C(5) C(4) C(12) 84.9(2) 1_555 1_555 1_555 1_555 yes
C(1) C(5) C(4) C(14) -153.5(1) 1_555 1_555 1_555 1_555 yes
C(1) C(11) C(10) C(9) -33.8(3) 1_555 1_555 1_555 1_555 yes
C(2) C(1) C(5) C(4) 18.1(2) 1_555 1_555 1_555 1_555 yes
C(2) C(1) C(11) C(10) -6.0(3) 1_555 1_555 1_555 1_555 yes
C(2) C(1) C(11) C(16) 169.1(2) 1_555 1_555 1_555 1_555 yes
C(2) C(3) C(4) C(5) 38.3(2) 1_555 1_555 1_555 1_555 yes
C(2) C(3) C(4) C(12) -80.6(2) 1_555 1_555 1_555 1_555 yes
C(2) C(3) C(4) C(14) 158.3(1) 1_555 1_555 1_555 1_555 yes
C(2) C(6) C(7) C(8) -3.7(4) 1_555 1_555 1_555 1_555 yes
C(3) C(2) C(1) C(5) 5.4(2) 1_555 1_555 1_555 1_555 yes
C(3) C(2) C(1) C(11) -170.2(2) 1_555 1_555 1_555 1_555 yes
C(3) C(2) C(6) C(7) -159.0(2) 1_555 1_555 1_555 1_555 yes
C(4) C(3) C(2) C(6) -151.4(2) 1_555 1_555 1_555 1_555 yes
C(4) C(5) C(1) C(11) -166.1(2) 1_555 1_555 1_555 1_555 yes
C(4) C(12) O(3) C(13) 177.8(2) 1_555 1_555 1_555 1_555 yes
C(4) C(14) O(5) C(15) -179.5(2) 1_555 1_555 1_555 1_555 yes
C(5) C(1) C(2) C(6) 126.5(2) 1_555 1_555 1_555 1_555 yes
C(5) C(1) C(11) C(10) 179.0(2) 1_555 1_555 1_555 1_555 yes
C(5) C(1) C(11) C(16) -5.9(3) 1_555 1_555 1_555 1_555 yes
C(6) C(2) C(1) C(11) -49.1(3) 1_555 1_555 1_555 1_555 yes
C(6) C(7) C(8) C(9) -25.4(4) 1_555 1_555 1_555 1_555 yes
C(7) C(8) C(9) C(10) -51.9(3) 1_555 1_555 1_555 1_555 yes
C(8) C(9) C(10) C(11) 108.7(2) 1_555 1_555 1_555 1_555 yes
C(9) C(10) C(11) C(16) 150.8(2) 1_555 1_555 1_555 1_555 yes
